data_4337774
loop_
_publ_author_name
'Gao, Wenliang'
'Jing, Yan'
'Yang, Jia'
'Zhou, Zhengyang'
'Yang, Dingfeng'
'Sun, Junliang'
'Lin, Jianhua'
'Cong, Rihong'
'Yang, Tao'

_publ_section_title
;
 Open-Framework Gallium Borate with Boric and Metaboric Acid Molecules
 inside Structural Channels Showing Photocatalysis to Water Splitting.
;
_journal_issue 5
_journal_name_full 'Inorganic chemistry'
_journal_page_first 2364
_journal_page_last 2366
_journal_paper_doi 10.1021/ic403175w
_journal_volume 53
_journal_year 2014
_chemical_formula_sum 'B11 Ga4.5 H10.5 O28.5'
_chemical_formula_weight 899.23
_chemical_name_systematic
;
 ?
;
_space_group_crystal_system trigonal
_space_group_IT_number 146
_space_group_name_Hall 'R 3'
_space_group_name_H-M_alt 'R 3 :H'
_symmetry_space_group_name_Hall 'R 3'
_symmetry_space_group_name_H-M 'R 3 :H'
_atom_sites_solution_hydrogens geom
_audit_creation_method SHELXL-2013
_cell_angle_alpha 90
_cell_angle_beta 90
_cell_angle_gamma 120
_cell_formula_units_Z 6
_cell_length_a 22.6662(16)
_cell_length_b 22.6662(16)
_cell_length_c 7.2085(5)
_cell_measurement_temperature 293(2)
_cell_volume 3207.3(4)
_computing_structure_refinement 'SHELXL-2013 (Sheldrick, 2013)'
_diffrn_ambient_temperature 293(2)
_diffrn_measured_fraction_theta_full 0.998
_diffrn_measured_fraction_theta_max 0.902
_diffrn_radiation_type MoK\a
_diffrn_radiation_wavelength 0.71073
_diffrn_reflns_av_R_equivalents 0.0774
_diffrn_reflns_av_unetI/netI 0.1281
_diffrn_reflns_Laue_measured_fraction_full 0.998
_diffrn_reflns_Laue_measured_fraction_max 0.902
_diffrn_reflns_limit_h_max 30
_diffrn_reflns_limit_h_min -28
_diffrn_reflns_limit_k_max 29
_diffrn_reflns_limit_k_min -28
_diffrn_reflns_limit_l_max 9
_diffrn_reflns_limit_l_min -9
_diffrn_reflns_number 6638
_diffrn_reflns_point_group_measured_fraction_full 0.949
_diffrn_reflns_point_group_measured_fraction_max 0.798
_diffrn_reflns_theta_full 25.242
_diffrn_reflns_theta_max 29.276
_diffrn_reflns_theta_min 3.010
_exptl_absorpt_coefficient_mu 5.744
_exptl_crystal_density_diffrn 2.793
_exptl_crystal_F_000 2598
_refine_diff_density_max 1.400
_refine_diff_density_min -2.638
_refine_diff_density_rms 0.277
_refine_ls_abs_structure_details
;
 Flack x determined using 841 quotients [(I+)-(I-)]/[(I+)+(I-)]
 (Parsons and Flack (2004), Acta Cryst. A60, s61).
;
_refine_ls_abs_structure_Flack 0.04(3)
_refine_ls_extinction_method none
_refine_ls_goodness_of_fit_ref 1.047
_refine_ls_hydrogen_treatment constr
_refine_ls_matrix_type full
_refine_ls_number_parameters 153
_refine_ls_number_reflns 3095
_refine_ls_number_restraints 1
_refine_ls_restrained_S_all 1.047
_refine_ls_R_factor_all 0.0946
_refine_ls_R_factor_gt 0.0645
_refine_ls_shift/su_max 0.000
_refine_ls_shift/su_mean 0.000
_refine_ls_structure_factor_coef Fsqd
_refine_ls_weighting_details
;
 w=1/[\s^2^(Fo^2^)+(0.0390P)^2^+46.1819P]
 where P=(Fo^2^+2Fc^2^)/3
;
_refine_ls_weighting_scheme calc
_refine_ls_wR_factor_gt 0.1193
_refine_ls_wR_factor_ref 0.1357
_reflns_Friedel_coverage 0.769
_reflns_Friedel_fraction_full 0.899
_reflns_Friedel_fraction_max 0.693
_reflns_number_gt 2413
_reflns_number_total 3095
_reflns_threshold_expression 'I > 4\s(I)'
_cod_data_source_file ic403175w_si_002.cif
_cod_data_source_block 71
_cod_original_cell_volume 3207.2(5)
_cod_original_sg_symbol_H-M R3
_cod_original_formula_sum 'B11 Ga4.50 H10.50 O28.50'
_cod_database_code 4337774
_shelx_space_group_comment
;
The symmetry employed for this shelxl refinement is uniquely defined
by the following loop, which should always be used as a source of
symmetry information in preference to the above space-group names.
They are only intended as comments.
;
_shelxl_version_number 2013-2

loop_
_space_group_symop_operation_xyz
'x, y, z'
'-y, x-y, z'
'-x+y, -x, z'
'x+2/3, y+1/3, z+1/3'
'-y+2/3, x-y+1/3, z+1/3'
'-x+y+2/3, -x+1/3, z+1/3'
'x+1/3, y+2/3, z+2/3'
'-y+1/3, x-y+2/3, z+2/3'
'-x+y+1/3, -x+2/3, z+2/3'

loop_
_atom_site_label
_atom_site_type_symbol
_atom_site_fract_x
_atom_site_fract_y
_atom_site_fract_z
_atom_site_U_iso_or_equiv
_atom_site_adp_type
_atom_site_occupancy
_atom_site_site_symmetry_order
_atom_site_calc_flag
_atom_site_refinement_flags_posn
_atom_site_refinement_flags_adp
_atom_site_refinement_flags_occupancy
_atom_site_disorder_assembly
_atom_site_disorder_group
Ga1 Ga 0.94955(9) 0.29995(9) 0.05843(18) 0.0031(4) Uani 1 1 d . . . . .
Ga2 Ga 0.71943(9) 0.03267(9) 0.24625(19) 0.0034(4) Uani 1 1 d . . . . .
Ga3 Ga 0.84487(8) 0.15797(9) 0.1251(2) 0.0057(4) Uani 1 1 d . . . . .
O1 O 0.9208(6) 0.2277(6) 0.2464(14) 0.0063(6) Uani 1 1 d . . . . .
O2 O 0.8174(6) 0.0903(6) 0.3195(14) 0.007(2) Uiso 1 1 d . . . . .
O3 O 0.9042(6) 0.4402(6) 0.3016(14) 0.0063(6) Uani 1 1 d . . . . .
O4 O 0.8543(6) 0.2346(6) -0.0256(14) 0.0063(6) Uani 1 1 d . . . . .
O5 O 0.7539(6) 0.1017(6) 0.0503(14) 0.0063(6) Uani 1 1 d . . . . .
O6A O 0.8345(10) -0.0248(11) 0.127(3) 0.009(4) Uiso 0.57 1 d . . P A 1
H6 H 0.8441 0.0119 0.1739 0.014 Uiso 1 1 calc R U . A 1
O6B O 0.8439(14) -0.0062(14) 0.040(4) 0.011(6) Uiso 0.43 1 d . . P A 2
O7 O 0.9352(6) 0.3550(6) 0.2350(15) 0.0063(6) Uani 1 1 d . . . . .
O8 O 0.9763(6) 0.2911(6) 0.5119(15) 0.0063(6) Uani 1 1 d . . . . .
O9 O 0.7289(6) -0.0272(6) 0.0711(15) 0.0063(6) Uani 1 1 d . . . . .
O10 O 0.6848(6) -0.0227(6) 0.4599(15) 0.0063(6) Uani 1 1 d . . . . .
O11 O 0.7628(6) 0.1603(6) -0.2262(15) 0.0063(6) Uani 1 1 d . . . . .
O12 O 0.8996(5) 0.1724(6) 0.5405(14) 0.0063(6) Uani 1 1 d . . . . .
O13 O 0.8235(6) 0.0592(5) 0.6315(14) 0.008(2) Uiso 1 1 d . . . . .
H13 H 0.8550 0.0633 0.6969 0.012 Uiso 1 1 calc R U . . .
O14 O 0.8265(5) 0.2784(5) -0.2856(14) 0.0063(6) Uani 1 1 d . . . . .
H14 H 0.79707 0.25993 0.63174 0.009 Uiso 1 1 calc R U . . .
O15 O 0.7471(6) -0.1171(6) -0.0151(14) 0.0063(6) Uani 1 1 d . . . . .
H15 H 0.7790 -0.1219 -0.0489 0.009 Uiso 1 1 calc R U . . .
O16 O 0.8223(5) 0.3277(5) 0.2074(14) 0.0063(6) Uani 1 1 d . . . . .
H16 H 0.7960 0.3326 0.2757 0.009 Uiso 1 1 calc R U . . .
O17 O 0.6946(11) 0.2903(11) -0.247(3) 0.084(7) Uani 1 1 d . . . . .
O18 O 0.5821(12) 0.1966(10) -0.261(5) 0.111(11) Uani 1 1 d . . . . .
H18 H 0.5491 0.1895 -0.3247 0.166 Uiso 1 1 calc R U . . .
O19A O 0.7342(11) 0.3698(13) 0.319(4) 0.030(6) Uiso 0.58 1 d . . P B 1
H19 H 0.7480 0.4095 0.2892 0.045 Uiso 1 1 calc R U . B 1
B7A B 0.6667 0.3333 0.293(14) 0.04(3) Uani 0.63 3 d S T P B 1
O19B O 0.7350(16) 0.3713(17) 0.206(4) 0.024(7) Uiso 0.42 1 d . . P C 2
B7B B 0.6667 0.3333 0.18(2) 0.04(3) Uani 0.37 3 d S T P C 2
B1 B 0.8486(10) 0.1069(10) 0.494(3) 0.0096(13) Uani 1 1 d . . . . .
B2 B 0.7356(10) 0.1014(10) -0.127(3) 0.0096(13) Uani 1 1 d . . . . .
B3 B 0.8149(10) 0.2235(10) -0.177(3) 0.0096(13) Uani 1 1 d . . . . .
B4 B 0.9338(11) 0.2312(10) 0.435(3) 0.0096(13) Uani 1 1 d . . . . .
B5 B 0.8881(10) 0.3769(10) 0.247(3) 0.0096(13) Uani 1 1 d . . . . .
B6 B 0.7712(10) -0.0534(10) 0.050(3) 0.0096(13) Uani 1 1 d . . . . .
B8 B 0.6253(9) 0.2657(9) -0.245(3) 0.0096(13) Uani 1 1 d . . . . .

loop_
_atom_site_aniso_label
_atom_site_aniso_U_11
_atom_site_aniso_U_22
_atom_site_aniso_U_33
_atom_site_aniso_U_23
_atom_site_aniso_U_13
_atom_site_aniso_U_12
Ga1 0.0036(9) 0.0031(9) 0.0023(8) -0.0004(7) -0.0013(7) 0.0014(8)
Ga2 0.0033(9) 0.0030(9) 0.0033(8) -0.0006(7) 0.0007(7) 0.0012(8)
Ga3 0.0045(10) 0.0049(9) 0.0050(7) 0.0024(7) -0.0015(7) 0.0003(7)
O1 0.0071(15) 0.0056(15) 0.0059(12) 0.0019(11) -0.0002(11) 0.0029(13)
O3 0.0071(15) 0.0056(15) 0.0059(12) 0.0019(11) -0.0002(11) 0.0029(13)
O4 0.0071(15) 0.0056(15) 0.0059(12) 0.0019(11) -0.0002(11) 0.0029(13)
O5 0.0071(15) 0.0056(15) 0.0059(12) 0.0019(11) -0.0002(11) 0.0029(13)
O7 0.0071(15) 0.0056(15) 0.0059(12) 0.0019(11) -0.0002(11) 0.0029(13)
O8 0.0071(15) 0.0056(15) 0.0059(12) 0.0019(11) -0.0002(11) 0.0029(13)
O9 0.0071(15) 0.0056(15) 0.0059(12) 0.0019(11) -0.0002(11) 0.0029(13)
O10 0.0071(15) 0.0056(15) 0.0059(12) 0.0019(11) -0.0002(11) 0.0029(13)
O11 0.0071(15) 0.0056(15) 0.0059(12) 0.0019(11) -0.0002(11) 0.0029(13)
O12 0.0071(15) 0.0056(15) 0.0059(12) 0.0019(11) -0.0002(11) 0.0029(13)
O14 0.0071(15) 0.0056(15) 0.0059(12) 0.0019(11) -0.0002(11) 0.0029(13)
O15 0.0071(15) 0.0056(15) 0.0059(12) 0.0019(11) -0.0002(11) 0.0029(13)
O16 0.0071(15) 0.0056(15) 0.0059(12) 0.0019(11) -0.0002(11) 0.0029(13)
O17 0.061(15) 0.069(15) 0.127(18) 0.021(15) 0.044(14) 0.036(13)
O18 0.058(15) 0.039(12) 0.24(4) -0.005(17) 0.021(19) 0.031(12)
B7A 0.006(12) 0.006(12) 0.10(8) 0.000 0.000 0.003(6)
B7B 0.006(12) 0.006(12) 0.10(8) 0.000 0.000 0.003(6)
B1 0.007(3) 0.006(3) 0.013(3) 0.000(3) -0.005(3) 0.001(3)
B2 0.007(3) 0.006(3) 0.013(3) 0.000(3) -0.005(3) 0.001(3)
B3 0.007(3) 0.006(3) 0.013(3) 0.000(3) -0.005(3) 0.001(3)
B4 0.007(3) 0.006(3) 0.013(3) 0.000(3) -0.005(3) 0.001(3)
B5 0.007(3) 0.006(3) 0.013(3) 0.000(3) -0.005(3) 0.001(3)
B6 0.007(3) 0.006(3) 0.013(3) 0.000(3) -0.005(3) 0.001(3)
B8 0.007(3) 0.006(3) 0.013(3) 0.000(3) -0.005(3) 0.001(3)

loop_
_atom_type_symbol
_atom_type_description
_atom_type_scat_dispersion_real
_atom_type_scat_dispersion_imag
_atom_type_scat_source
B B 0.0013 0.0007 'International Tables Vol C Tables 4.2.6.8 and 6.1.1.4'
H H 0.0000 0.0000 'International Tables Vol C Tables 4.2.6.8 and 6.1.1.4'
O O 0.0106 0.0060 'International Tables Vol C Tables 4.2.6.8 and 6.1.1.4'
Ga Ga 0.2307 1.6083 'International Tables Vol C Tables 4.2.6.8 and 6.1.1.4'

loop_
_geom_angle_atom_site_label_1
_geom_angle_atom_site_label_2
_geom_angle_atom_site_label_3
_geom_angle
_geom_angle_site_symmetry_1
_geom_angle_site_symmetry_3
O8 Ga1 O7 102.9(5) 6_664 .
O8 Ga1 O1 167.5(5) 6_664 .
O7 Ga1 O1 89.5(5) . .
O8 Ga1 O7 79.9(5) 6_664 8_644
O7 Ga1 O7 170.2(5) . 8_644
O1 Ga1 O7 87.7(5) . 8_644
O8 Ga1 O4 99.3(5) 6_664 .
O7 Ga1 O4 102.1(5) . .
O1 Ga1 O4 78.9(4) . .
O7 Ga1 O4 86.5(5) 8_644 .
O8 Ga1 O8 91.10(18) 6_664 8_644
O7 Ga1 O8 78.6(5) . 8_644
O1 Ga1 O8 90.3(4) . 8_644
O7 Ga1 O8 92.1(5) 8_644 8_644
O4 Ga1 O8 169.1(5) . 8_644
O8 Ga1 Ga3 134.7(3) 6_664 .
O7 Ga1 Ga3 107.3(3) . .
O1 Ga1 Ga3 39.1(3) . .
O7 Ga1 Ga3 76.0(3) 8_644 .
O4 Ga1 Ga3 42.0(3) . .
O8 Ga1 Ga3 127.2(3) 8_644 .
O8 Ga1 Ga1 108.6(3) 6_664 6_665
O7 Ga1 Ga1 41.3(3) . 6_665
O1 Ga1 Ga1 80.0(3) . 6_665
O7 Ga1 Ga1 129.0(3) 8_644 6_665
O4 Ga1 Ga1 137.5(3) . 6_665
O8 Ga1 Ga1 39.3(3) 8_644 6_665
Ga3 Ga1 Ga1 116.45(6) . 6_665
O8 Ga1 Ga1 42.3(3) 6_664 8_644
O7 Ga1 Ga1 139.5(4) . 8_644
O1 Ga1 Ga1 125.8(3) . 8_644
O7 Ga1 Ga1 39.7(3) 8_644 8_644
O4 Ga1 Ga1 103.5(3) . 8_644
O8 Ga1 Ga1 82.0(3) 8_644 8_644
Ga3 Ga1 Ga1 112.70(8) . 8_644
Ga1 Ga1 Ga1 118.82(7) 6_665 8_644
O10 Ga2 O9 102.7(5) . .
O10 Ga2 O5 170.1(5) . .
O9 Ga2 O5 87.1(5) . .
O10 Ga2 O2 100.1(5) . .
O9 Ga2 O2 98.8(5) . .
O5 Ga2 O2 78.5(4) . .
O10 Ga2 O9 78.8(5) . 5_545
O9 Ga2 O9 169.8(4) . 5_545
O5 Ga2 O9 91.5(5) . 5_545
O2 Ga2 O9 90.8(4) . 5_545
O10 Ga2 O10 90.03(19) . 9_654
O9 Ga2 O10 77.1(5) . 9_654
O5 Ga2 O10 91.9(4) . 9_654
O2 Ga2 O10 169.8(5) . 9_654
O9 Ga2 O10 92.9(4) 5_545 9_654
O10 Ga2 Ga3 139.0(4) . .
O9 Ga2 Ga3 95.1(3) . .
O5 Ga2 Ga3 38.3(3) . .
O2 Ga2 Ga3 40.2(3) . .
O9 Ga2 Ga3 90.0(3) 5_545 .
O10 Ga2 Ga3 130.2(3) 9_654 .
O10 Ga2 Ga2 108.1(4) . 9_654
O9 Ga2 Ga2 41.2(3) . 9_654
O5 Ga2 Ga2 79.0(3) . 9_654
O2 Ga2 Ga2 134.7(3) . 9_654
O9 Ga2 Ga2 128.6(3) 5_545 9_654
O10 Ga2 Ga2 38.2(3) 9_654 9_654
Ga3 Ga2 Ga2 109.58(6) . 9_654
O10 Ga2 Ga2 41.6(3) . 5_545
O9 Ga2 Ga2 138.0(3) . 5_545
O5 Ga2 Ga2 129.3(3) . 5_545
O2 Ga2 Ga2 107.6(3) . 5_545
O9 Ga2 Ga2 39.6(3) 5_545 5_545
O10 Ga2 Ga2 81.1(3) 9_654 5_545
Ga3 Ga2 Ga2 126.01(8) . 5_545
Ga2 Ga2 Ga2 117.17(7) 9_654 5_545
O1 Ga3 O3 96.8(5) . 8_644
O1 Ga3 O5 160.0(5) . .
O3 Ga3 O5 103.0(5) 8_644 .
O1 Ga3 O2 97.3(5) . .
O3 Ga3 O2 100.6(5) 8_644 .
O5 Ga3 O2 82.0(5) . .
O1 Ga3 O4 82.2(5) . .
O3 Ga3 O4 97.7(5) 8_644 .
O5 Ga3 O4 92.3(5) . .
O2 Ga3 O4 161.6(5) . .
O1 Ga3 Ga1 41.5(3) . .
O3 Ga3 Ga1 88.7(4) 8_644 .
O5 Ga3 Ga1 135.2(3) . .
O2 Ga3 Ga1 138.8(3) . .
O4 Ga3 Ga1 43.0(3) . .
O1 Ga3 Ga2 134.9(3) . .
O3 Ga3 Ga2 107.3(4) 8_644 .
O5 Ga3 Ga2 40.2(3) . .
O2 Ga3 Ga2 41.9(3) . .
O4 Ga3 Ga2 129.5(3) . .
Ga1 Ga3 Ga2 163.76(8) . .
B4 O1 Ga3 125.9(11) . .
B4 O1 Ga1 130.9(11) . .
Ga3 O1 Ga1 99.4(5) . .
B1 O2 Ga3 121.2(11) . .
B1 O2 Ga2 131.2(11) . .
Ga3 O2 Ga2 98.0(5) . .
B5 O3 Ga3 118.5(11) . 6_665
B3 O4 Ga3 120.8(11) . .
B3 O4 Ga1 138.4(11) . .
Ga3 O4 Ga1 95.0(5) . .
B2 O5 Ga3 120.4(11) . .
B2 O5 Ga2 133.2(12) . .
Ga3 O5 Ga2 101.5(5) . .
B5 O7 Ga1 133.2(11) . .
B5 O7 Ga1 127.4(10) . 6_665
Ga1 O7 Ga1 99.0(5) . 6_665
B4 O8 Ga1 132.9(12) . 8_645
B4 O8 Ga1 127.0(11) . 6_665
Ga1 O8 Ga1 98.4(5) 8_645 6_665
B6 O9 Ga2 136.4(11) . .
B6 O9 Ga2 124.3(10) . 9_654
Ga2 O9 Ga2 99.2(5) . 9_654
B2 O10 Ga2 132.1(11) 9_655 .
B2 O10 Ga2 126.6(11) 9_655 5_545
Ga2 O10 Ga2 100.1(5) . 5_545
B2 O11 B3 128.5(13) . .
B4 O12 B1 131.4(14) . .
B8 O17 B8 115(2) 2_655 .
O19A B7A O19A 118(2) 3_665 .
O19A B7A O19A 118(2) 3_665 2_655
O19A B7A O19A 118(2) . 2_655
O19B B7B O19B 118(3) 3_665 2_655
O19B B7B O19B 118(3) 3_665 .
O19B B7B O19B 118(3) 2_655 .
O13 B1 O12 117.9(15) . .
O13 B1 O2 119.0(15) . .
O12 B1 O2 122.7(15) . .
O5 B2 O11 120.5(16) . .
O5 B2 O10 118.9(16) . 5_544
O11 B2 O10 120.6(15) . 5_544
O4 B3 O11 123.0(16) . .
O4 B3 O14 118.7(15) . .
O11 B3 O14 118.3(15) . .
O8 B4 O1 119.6(16) . .
O8 B4 O12 121.5(16) . .
O1 B4 O12 118.9(16) . .
O3 B5 O16 121.9(16) . .
O3 B5 O7 123.4(15) . .
O16 B5 O7 114.6(15) . .
O15 B6 O6A 114.7(17) . .
O15 B6 O9 120.5(16) . .
O6A B6 O9 123.2(17) . .
O15 B6 O6B 118.5(18) . .
O9 B6 O6B 118.1(19) . .
O17 B8 O18 116.4(18) 3_665 .
O17 B8 O17 125(2) 3_665 .
O18 B8 O17 119(2) . .

loop_
_geom_bond_atom_site_label_1
_geom_bond_atom_site_label_2
_geom_bond_distance
_geom_bond_site_symmetry_2
Ga1 O8 1.903(11) 6_664
Ga1 O7 1.921(11) .
Ga1 O1 1.969(11) .
Ga1 O7 1.984(11) 8_644
Ga1 O4 2.005(11) .
Ga1 O8 2.019(12) 8_644
Ga1 Ga3 2.929(2) .
Ga1 Ga1 2.9696(17) 6_665
Ga1 Ga1 2.9697(17) 8_644
Ga2 O10 1.891(11) .
Ga2 O9 1.942(11) .
Ga2 O5 1.957(11) .
Ga2 O2 2.003(11) .
Ga2 O9 2.009(11) 5_545
Ga2 O10 2.031(11) 9_654
Ga2 Ga3 2.973(2) .
Ga2 Ga2 3.0088(18) 9_654
Ga2 Ga2 3.0088(18) 5_545
Ga3 O1 1.872(11) .
Ga3 O3 1.879(11) 8_644
Ga3 O5 1.882(11) .
Ga3 O2 1.937(11) .
Ga3 O4 1.968(11) .
O1 B4 1.38(2) .
O2 B1 1.40(2) .
O3 B5 1.35(2) .
O3 Ga3 1.879(11) 6_665
O4 B3 1.35(2) .
O5 B2 1.34(2) .
O6A B6 1.36(3) .
O6B B6 1.45(3) .
O7 B5 1.38(2) .
O7 Ga1 1.984(11) 6_665
O8 B4 1.33(2) .
O8 Ga1 1.903(11) 8_645
O8 Ga1 2.019(12) 6_665
O9 B6 1.37(2) .
O9 Ga2 2.009(11) 9_654
O10 B2 1.37(2) 9_655
O10 Ga2 2.031(11) 5_545
O11 B2 1.36(2) .
O11 B3 1.37(2) .
O12 B4 1.39(2) .
O12 B1 1.39(2) .
O13 B1 1.36(2) .
O14 B3 1.38(2) .
O15 B6 1.35(2) .
O16 B5 1.37(2) .
O17 B8 1.37(3) 2_655
O17 B8 1.38(3) .
O18 B8 1.37(3) .
O19A B7A 1.34(3) .
B7A O19A 1.34(3) 3_665
B7A O19A 1.34(3) 2_655
O19B B7B 1.35(4) .
B7B O19B 1.35(4) 3_665
B7B O19B 1.35(4) 2_655
B2 O10 1.37(2) 5_544
B8 O17 1.37(3) 3_665
